data_4036941
loop_
_publ_author_name
'Karpov, Sergey V.'
'Grigor'ev, Arthur A.'
'Kayukov, Yakov S.'
'Karpova, Irina V.'
'Nasakin, Oleg E.'
'Tafeenko, Victor A.'

_publ_section_title
;
 Synthesis and X-ray Characterization of Alkali Metal
 2-Acyl-1,1,3,3-tetracyanopropenides.
;
_journal_issue 15
_journal_name_full 'The Journal of organic chemistry'
_journal_page_first 6402
_journal_page_last 6408
_journal_paper_doi 10.1021/acs.joc.6b01040
_journal_volume 81
_journal_year 2016
_chemical_formula_moiety 'C14 H7 N4 Na O2'
_chemical_formula_sum 'C14 H7 N4 Na O2'
_chemical_formula_weight 286.23
_space_group_crystal_system monoclinic
_space_group_IT_number 14
_space_group_name_Hall '-P 2yn'
_space_group_name_H-M_alt 'P 1 21/n 1'
_atom_sites_solution_hydrogens difmap
_audit_creation_method SHELXL-2013
_cell_angle_alpha 90
_cell_angle_beta 92.739(2)
_cell_angle_gamma 90
_cell_formula_units_Z 4
_cell_length_a 8.1536(2)
_cell_length_b 10.1851(2)
_cell_length_c 16.6349(5)
_cell_measurement_reflns_used 1654
_cell_measurement_temperature 295(2)
_cell_measurement_theta_max 54.43
_cell_measurement_theta_min 6.34
_cell_volume 1379.87(6)
_computing_cell_refinement 'STOE X-AREA'
_computing_data_collection 'STOE X-AREA'
_computing_data_reduction 'STOE X-RED'
_computing_structure_refinement 'SHELXL-97 (Sheldrick, 1997)'
_computing_structure_solution 'SHELXS-97 (Sheldrick, 2008)'
_diffrn_ambient_temperature 295
_diffrn_detector Pilatus100K
_diffrn_detector_area_resol_mean 5.81
_diffrn_detector_type STOE
_diffrn_measured_fraction_theta_full 0.996
_diffrn_measured_fraction_theta_max 0.988
_diffrn_measurement_device_type STOE
_diffrn_measurement_method 'rotation method'
_diffrn_radiation_collimation 'focusing mirrors'
_diffrn_radiation_monochromator none
_diffrn_radiation_polarisn_norm 0
_diffrn_radiation_type 'Cu K\a'
_diffrn_radiation_wavelength 1.54186
_diffrn_reflns_av_R_equivalents 0.0390
_diffrn_reflns_av_unetI/netI 0.0407
_diffrn_reflns_Laue_measured_fraction_full 0.996
_diffrn_reflns_Laue_measured_fraction_max 0.988
_diffrn_reflns_limit_h_max 9
_diffrn_reflns_limit_h_min -10
_diffrn_reflns_limit_k_max 12
_diffrn_reflns_limit_k_min -8
_diffrn_reflns_limit_l_max 20
_diffrn_reflns_limit_l_min -20
_diffrn_reflns_number 5886
_diffrn_reflns_point_group_measured_fraction_full 0.996
_diffrn_reflns_point_group_measured_fraction_max 0.988
_diffrn_reflns_theta_full 67.686
_diffrn_reflns_theta_max 73.234
_diffrn_reflns_theta_min 5.093
_diffrn_source 'Cu GeniX 3D'
_diffrn_source_current 0.600
_diffrn_source_power 0.030
_diffrn_source_voltage 50
_exptl_absorpt_coefficient_mu 1.073
_exptl_absorpt_correction_T_max 0.970
_exptl_absorpt_correction_T_min 0.821
_exptl_absorpt_correction_type multi-scan
_exptl_absorpt_process_details
;
[c.f. r.h. blessing, acta cryst. (1995), a51, 33-38]
;
_exptl_crystal_colour GREEN
_exptl_crystal_density_diffrn 1.378
_exptl_crystal_description PRISM
_exptl_crystal_F_000 584
_exptl_crystal_size_max .18
_exptl_crystal_size_mid .15
_exptl_crystal_size_min .15
_refine_diff_density_max 0.328
_refine_diff_density_min -0.271
_refine_diff_density_rms 0.052
_refine_ls_extinction_coef 0.0192(16)
_refine_ls_extinction_expression Fc^*^=kFc[1+0.001xFc^2^\l^3^/sin(2\q)]^-1/4^
_refine_ls_extinction_method SHELXL
_refine_ls_goodness_of_fit_ref 1.052
_refine_ls_hydrogen_treatment refall
_refine_ls_matrix_type full
_refine_ls_number_parameters 219
_refine_ls_number_reflns 2727
_refine_ls_number_restraints 0
_refine_ls_restrained_S_all 1.052
_refine_ls_R_factor_all 0.0590
_refine_ls_R_factor_gt 0.0460
_refine_ls_shift/su_max 0.001
_refine_ls_shift/su_mean 0.000
_refine_ls_structure_factor_coef Fsqd
_refine_ls_weighting_details 'w=1/[\s^2^(Fo^2^)+(0.0903P)^2^+0.0421P] where P=(Fo^2^+2Fc^2^)/3'
_refine_ls_weighting_scheme calc
_refine_ls_wR_factor_gt 0.1347
_refine_ls_wR_factor_ref 0.1446
_reflns_Friedel_coverage 0.000
_reflns_number_gt 2046
_reflns_number_total 2727
_reflns_threshold_expression 'I > 2\s(I)'
_cod_data_source_file jo6b01040_si_002.cif
_cod_data_source_block shelx
_cod_original_sg_symbol_H-M 'P 21/n'
_cod_database_code 4036941
_shelx_space_group_comment
;
The symmetry employed for this shelxl refinement is uniquely defined
by the following loop, which should always be used as a source of
symmetry information in preference to the above space-group names.
They are only intended as comments.
;
_shelxl_version_number 2013-4

loop_
_space_group_symop_operation_xyz
'x, y, z'
'-x+1/2, y+1/2, -z+1/2'
'-x, -y, -z'
'x-1/2, -y-1/2, z-1/2'

loop_
_atom_site_label
_atom_site_type_symbol
_atom_site_fract_x
_atom_site_fract_y
_atom_site_fract_z
_atom_site_U_iso_or_equiv
_atom_site_adp_type
_atom_site_occupancy
_atom_site_site_symmetry_order
_atom_site_calc_flag
Na1 Na 0.01845(10) 0.65126(8) 0.55980(5) 0.0450(3) Uani 1 1 d
O1 O 0.04912(17) 0.79861(17) 0.44651(8) 0.0457(4) Uani 1 1 d
O2 O 0.2074(2) 0.48791(19) 0.50025(11) 0.0551(5) Uani 1 1 d
N1 N -0.2415(2) 0.7645(2) 0.15534(11) 0.0525(5) Uani 1 1 d
N2 N 0.0114(3) 0.5208(2) 0.33884(12) 0.0603(6) Uani 1 1 d
N3 N 0.1361(3) 1.1812(2) 0.36502(13) 0.0583(6) Uani 1 1 d
N4 N -0.0203(5) 1.0307(3) 0.12851(16) 0.0950(11) Uani 1 1 d
C1 C 0.1324(2) 0.83231(19) 0.39133(10) 0.0325(4) Uani 1 1 d
C2 C 0.3116(2) 0.84529(19) 0.40033(11) 0.0344(4) Uani 1 1 d
C3 C 0.3862(3) 0.8265(3) 0.47615(14) 0.0485(6) Uani 1 1 d
C4 C 0.5545(3) 0.8347(3) 0.48735(18) 0.0641(7) Uani 1 1 d
C5 C 0.6480(3) 0.8635(3) 0.42334(19) 0.0675(8) Uani 1 1 d
C6 C 0.5766(3) 0.8814(3) 0.34798(17) 0.0612(7) Uani 1 1 d
C7 C 0.4080(3) 0.8715(2) 0.33550(14) 0.0452(5) Uani 1 1 d
C8 C 0.0460(2) 0.85668(19) 0.30928(10) 0.0328(4) Uani 1 1 d
C9 C -0.0286(2) 0.7477(2) 0.27384(11) 0.0368(4) Uani 1 1 d
C10 C -0.0069(3) 0.6218(2) 0.30957(12) 0.0425(5) Uani 1 1 d
C11 C -0.1430(2) 0.7552(2) 0.20659(11) 0.0393(5) Uani 1 1 d
C12 C 0.0471(2) 0.9837(2) 0.27785(12) 0.0403(5) Uani 1 1 d
C13 C 0.0988(3) 1.0924(2) 0.32619(13) 0.0429(5) Uani 1 1 d
C14 C 0.0058(4) 1.0108(2) 0.19600(14) 0.0568(7) Uani 1 1 d
H2 H 0.275(6) 0.509(5) 0.458(3) 0.126(16) Uiso 1 1 d
H21 H 0.265(4) 0.467(3) 0.540(2) 0.066(9) Uiso 1 1 d
H3 H 0.324(3) 0.810(3) 0.5223(17) 0.059(7) Uiso 1 1 d
H4 H 0.595(5) 0.819(3) 0.540(2) 0.088(10) Uiso 1 1 d
H5 H 0.766(5) 0.878(4) 0.430(2) 0.102(12) Uiso 1 1 d
H6 H 0.646(4) 0.904(3) 0.3020(18) 0.070(8) Uiso 1 1 d
H7 H 0.361(3) 0.884(3) 0.2818(16) 0.053(7) Uiso 1 1 d

loop_
_atom_site_aniso_label
_atom_site_aniso_U_11
_atom_site_aniso_U_22
_atom_site_aniso_U_33
_atom_site_aniso_U_23
_atom_site_aniso_U_13
_atom_site_aniso_U_12
Na1 0.0560(5) 0.0364(5) 0.0420(5) 0.0013(3) -0.0026(3) 0.0005(3)
O1 0.0364(7) 0.0649(10) 0.0357(7) 0.0088(7) 0.0005(5) -0.0038(6)
O2 0.0555(10) 0.0638(11) 0.0448(9) -0.0009(8) -0.0105(8) 0.0051(8)
N1 0.0547(11) 0.0604(13) 0.0411(9) -0.0048(8) -0.0116(8) -0.0032(9)
N2 0.0903(16) 0.0401(12) 0.0493(11) 0.0043(9) -0.0092(10) -0.0015(10)
N3 0.0647(13) 0.0434(12) 0.0647(13) -0.0094(10) -0.0181(10) 0.0086(9)
N4 0.154(3) 0.0660(17) 0.0604(14) 0.0258(12) -0.0456(16) -0.0396(17)
C1 0.0340(9) 0.0326(10) 0.0305(9) 0.0007(7) -0.0020(7) 0.0013(7)
C2 0.0311(9) 0.0355(10) 0.0366(9) 0.0021(7) 0.0000(7) 0.0040(7)
C3 0.0388(11) 0.0649(16) 0.0408(11) 0.0059(10) -0.0082(9) -0.0017(10)
C4 0.0439(13) 0.083(2) 0.0638(16) 0.0056(14) -0.0188(11) 0.0030(12)
C5 0.0301(11) 0.082(2) 0.090(2) 0.0069(15) -0.0031(12) 0.0071(11)
C6 0.0346(11) 0.0766(19) 0.0735(17) 0.0110(13) 0.0141(11) 0.0118(11)
C7 0.0397(11) 0.0517(14) 0.0448(12) 0.0058(9) 0.0064(9) 0.0103(9)
C8 0.0294(8) 0.0375(11) 0.0310(9) 0.0004(7) -0.0024(6) 0.0008(7)
C9 0.0382(9) 0.0391(11) 0.0326(9) 0.0022(7) -0.0040(7) 0.0011(8)
C10 0.0502(12) 0.0409(13) 0.0357(10) -0.0009(8) -0.0065(8) -0.0028(9)
C11 0.0432(10) 0.0398(12) 0.0345(10) -0.0039(8) -0.0033(8) -0.0008(8)
C12 0.0436(10) 0.0362(11) 0.0400(10) 0.0012(8) -0.0112(8) -0.0007(8)
C13 0.0416(11) 0.0396(12) 0.0466(11) 0.0026(9) -0.0087(8) 0.0046(9)
C14 0.0777(16) 0.0399(13) 0.0503(13) 0.0118(10) -0.0236(11) -0.0128(11)

loop_
_atom_type_symbol
_atom_type_description
_atom_type_scat_dispersion_real
_atom_type_scat_dispersion_imag
_atom_type_scat_source
C C 0.0181 0.0091 'International Tables Vol C Tables 4.2.6.8 and 6.1.1.4'
H H 0.0000 0.0000 'International Tables Vol C Tables 4.2.6.8 and 6.1.1.4'
N N 0.0311 0.0180 'International Tables Vol C Tables 4.2.6.8 and 6.1.1.4'
Na Na 0.1353 0.1239 'International Tables Vol C Tables 4.2.6.8 and 6.1.1.4'
O O 0.0492 0.0322 'International Tables Vol C Tables 4.2.6.8 and 6.1.1.4'

loop_
_geom_angle_atom_site_label_1
_geom_angle_atom_site_label_2
_geom_angle_atom_site_label_3
_geom_angle
_geom_angle_site_symmetry_1
_geom_angle_site_symmetry_3
O1 Na1 N2 172.48(7) . 3_566
O1 Na1 N3 92.27(7) . 3_576
N2 Na1 N3 94.30(8) 3_566 3_576
O1 Na1 O2 98.15(6) . 3_566
N2 Na1 O2 76.91(7) 3_566 3_566
N3 Na1 O2 102.04(7) 3_576 3_566
O1 Na1 O2 90.89(6) . .
N2 Na1 O2 83.12(8) 3_566 .
N3 Na1 O2 171.39(7) 3_576 .
O2 Na1 O2 85.42(7) 3_566 .
O1 Na1 N1 99.63(6) . 4_676
N2 Na1 N1 84.98(7) 3_566 4_676
N3 Na1 N1 81.48(7) 3_576 4_676
O2 Na1 N1 161.73(7) 3_566 4_676
O2 Na1 N1 90.10(7) . 4_676
O1 Na1 Na1 96.13(5) . 3_566
N2 Na1 Na1 76.38(6) 3_566 3_566
N3 Na1 Na1 144.67(7) 3_576 3_566
O2 Na1 Na1 42.81(5) 3_566 3_566
O2 Na1 Na1 42.61(5) . 3_566
N1 Na1 Na1 130.25(6) 4_676 3_566
C1 O1 Na1 147.19(14) . .
Na1 O2 Na1 94.58(7) 3_566 .
C11 N1 Na1 163.56(18) . 4_575
C10 N2 Na1 156.8(2) . 3_566
C13 N3 Na1 134.22(18) . 3_576
O1 C1 C2 122.49(17) . .
O1 C1 C8 118.04(16) . .
C2 C1 C8 119.43(15) . .
C3 C2 C7 119.49(19) . .
C3 C2 C1 118.12(17) . .
C7 C2 C1 122.36(18) . .
C4 C3 C2 120.3(2) . .
C5 C4 C3 119.7(2) . .
C6 C5 C4 120.8(2) . .
C5 C6 C7 120.2(2) . .
C6 C7 C2 119.5(2) . .
C9 C8 C12 126.48(16) . .
C9 C8 C1 115.16(16) . .
C12 C8 C1 118.36(16) . .
C8 C9 C10 120.13(16) . .
C8 C9 C11 123.34(18) . .
C10 C9 C11 116.18(17) . .
N2 C10 C9 179.4(2) . .
N1 C11 C9 176.0(2) . .
C8 C12 C14 122.42(19) . .
C8 C12 C13 121.16(17) . .
C14 C12 C13 116.34(19) . .
N3 C13 C12 178.1(2) . .
N4 C14 C12 176.7(4) . .

loop_
_geom_bond_atom_site_label_1
_geom_bond_atom_site_label_2
_geom_bond_distance
_geom_bond_site_symmetry_2
Na1 O1 2.4313(16) .
Na1 N2 2.452(2) 3_566
Na1 N3 2.493(2) 3_576
Na1 O2 2.494(2) 3_566
Na1 O2 2.504(2) .
Na1 N1 2.607(2) 4_676
Na1 Na1 3.6723(16) 3_566
O1 C1 1.217(2) .
O2 Na1 2.4942(19) 3_566
N1 C11 1.147(3) .
N1 Na1 2.607(2) 4_575
N2 C10 1.145(3) .
N2 Na1 2.452(2) 3_566
N3 C13 1.144(3) .
N3 Na1 2.493(2) 3_576
N4 C14 1.151(3) .
C1 C2 1.468(3) .
C1 C8 1.526(2) .
C2 C3 1.387(3) .
C2 C7 1.390(3) .
C3 C4 1.378(3) .
C4 C5 1.371(4) .
C5 C6 1.369(4) .
C6 C7 1.384(3) .
C8 C9 1.385(3) .
C8 C12 1.396(3) .
C9 C10 1.420(3) .
C9 C11 1.424(2) .
C12 C14 1.414(3) .
C12 C13 1.420(3) .
